data_7057905
loop_
_publ_author_name
'Smirnov, Andrey S.'
'Martins, Lu\'isa M. D. R. S.'
'Nikolaev, Dmitriy N.'
'Manzhos, Roman A.'
'Gurzhiy, Vlad V.'
'Krivenko, Alexander G.'
'Nikolaenko, Kirill O.'
'Belyakov, Alexander V.'
'Garabadzhiu, Alexander V.'
'Davidovich, Pavel B.'

_publ_section_title
;
 Structure and catalytic properties of novel copper isatin Schiff base
 complexes
;
_journal_issue 1
_journal_name_full 'New Journal of Chemistry'
_journal_page_first 188
_journal_paper_doi 10.1039/C8NJ02718H
_journal_volume 43
_journal_year 2019
_chemical_formula_moiety 'C30 H24 Br Cu N4 O2'
_chemical_formula_sum 'C30 H24 Br Cu N4 O2'
_chemical_formula_weight 615.98
_space_group_crystal_system monoclinic
_space_group_IT_number 15
_space_group_name_Hall '-C 2yc'
_space_group_name_H-M_alt 'C 1 2/c 1'
_symmetry_space_group_name_Hall '-C 2yc'
_symmetry_space_group_name_H-M 'C 1 2/c 1'
_atom_sites_solution_hydrogens geom
_atom_sites_solution_primary direct
_audit_creation_date 2015-07-01
_audit_creation_method
;
Olex2 1.2
(compiled 2015.01.26 svn.r3150 for OlexSys, GUI svn.r4998)
;
_audit_update_record
;
2017-03-19 deposited with the CCDC.
2018-10-29 downloaded from the CCDC.
;
_cell_angle_alpha 90
_cell_angle_beta 91.011(2)
_cell_angle_gamma 90
_cell_formula_units_Z 4
_cell_length_a 17.9841(19)
_cell_length_b 6.9520(8)
_cell_length_c 21.036(2)
_cell_measurement_reflns_used 2093
_cell_measurement_temperature 210(2)
_cell_measurement_theta_max 24.00
_cell_measurement_theta_min 2.95
_cell_volume 2629.6(5)
_computing_molecular_graphics 'Olex2 (Dolomanov et al., 2009)'
_computing_publication_material 'Olex2 (Dolomanov et al., 2009)'
_computing_structure_refinement 'ShelXL (Sheldrick, 2008)'
_computing_structure_solution 'ShelXT (Sheldrick, 2015)'
_diffrn_ambient_temperature 210(2)
_diffrn_measured_fraction_theta_full 1.000
_diffrn_measured_fraction_theta_max 1.000
_diffrn_measurement_device_type 'Bruker APEX-II CCD'
_diffrn_measurement_method '\f and \w scans'
_diffrn_radiation_monochromator graphite
_diffrn_radiation_type MoK\a
_diffrn_radiation_wavelength 0.71073
_diffrn_reflns_av_R_equivalents 0.0445
_diffrn_reflns_av_unetI/netI 0.0470
_diffrn_reflns_Laue_measured_fraction_full 1.000
_diffrn_reflns_Laue_measured_fraction_max 1.000
_diffrn_reflns_limit_h_max 22
_diffrn_reflns_limit_h_min -22
_diffrn_reflns_limit_k_max 8
_diffrn_reflns_limit_k_min -8
_diffrn_reflns_limit_l_max 26
_diffrn_reflns_limit_l_min -26
_diffrn_reflns_number 13152
_diffrn_reflns_point_group_measured_fraction_full 1.000
_diffrn_reflns_point_group_measured_fraction_max 1.000
_diffrn_reflns_theta_full 25.242
_diffrn_reflns_theta_max 26.725
_diffrn_reflns_theta_min 1.937
_diffrn_standards_number 0
_exptl_absorpt_coefficient_mu 2.386
_exptl_absorpt_correction_T_max 0.2651
_exptl_absorpt_correction_T_min 0.2383
_exptl_absorpt_correction_type multi-scan
_exptl_absorpt_process_details 'SADABS; Bruker, 2007'
_exptl_crystal_colour 'dark red'
_exptl_crystal_density_diffrn 1.556
_exptl_crystal_description prism
_exptl_crystal_F_000 1248
_exptl_crystal_size_max 0.18
_exptl_crystal_size_mid 0.13
_exptl_crystal_size_min 0.05
_refine_diff_density_max 1.077
_refine_diff_density_min -0.339
_refine_diff_density_rms 0.070
_refine_ls_extinction_method none
_refine_ls_goodness_of_fit_ref 0.893
_refine_ls_hydrogen_treatment constr
_refine_ls_matrix_type full
_refine_ls_number_parameters 166
_refine_ls_number_reflns 2796
_refine_ls_number_restraints 0
_refine_ls_restrained_S_all 0.893
_refine_ls_R_factor_all 0.0687
_refine_ls_R_factor_gt 0.0386
_refine_ls_shift/su_max 0.000
_refine_ls_shift/su_mean 0.000
_refine_ls_structure_factor_coef Fsqd
_refine_ls_weighting_details 'w=1/[\s^2^(Fo^2^)+(0.0500P)^2^] where P=(Fo^2^+2Fc^2^)/3'
_refine_ls_weighting_scheme calc
_refine_ls_wR_factor_gt 0.0874
_refine_ls_wR_factor_ref 0.0946
_reflns_Friedel_coverage 0.000
_reflns_number_gt 1797
_reflns_number_total 2796
_reflns_threshold_expression 'I > 2\s(I)'
_cod_data_source_file c8nj02718h2.cif
_cod_data_source_block xrd_14_0m
_cod_depositor_comments 'Adding full bibliography for 7057891--7057914.cif.'
_cod_database_code 7057905
_shelxl_version_number 2013-4
_shelx_space_group_comment
;
The symmetry employed for this shelxl refinement is uniquely defined
by the following loop, which should always be used as a source of
symmetry information in preference to the above space-group names.
They are only intended as comments.
;
_olex2_refinement_description
;
1. Fixed Uiso
 At 1.2 times of:
  All C(H) groups
 At 1.5 times of:
  All C(H,H,H) groups
2. Uiso/Uaniso restraints and constraints
Uanis(C14A) = Uanis(C14B) = Uanis(C15A) = Uanis(C15B) = Uanis(C16A) =
Uanis(C16B) = Uanis(C17A) = Uanis(C17B) = Uanis(C18A) = Uanis(C18B)
3. Others
 Sof(C14B)=Sof(H14B)=Sof(C15B)=Sof(H15B)=Sof(C16B)=Sof(H16B)=Sof(C17B)=
 Sof(H17B)=Sof(C18B)=Sof(H18B)=1-FVAR(1)
 Sof(C14A)=Sof(H14A)=Sof(C15A)=Sof(H15A)=Sof(C16A)=Sof(H16A)=Sof(C17A)=
 Sof(H17A)=Sof(C18A)=Sof(H18A)=FVAR(1)
4.a Aromatic/amide H refined with riding coordinates:
 C6(H6), C7(H7), C8(H8), C9(H9), C14A(H14A), C14B(H14B), C15A(H15A),
 C15B(H15B), C16A(H16A), C16B(H16B), C17A(H17A), C17B(H17B), C18A(H18A),
 C18B(H18B)
4.b Idealised Me refined as rotating group:
 C10(H10A,H10B,H10C)
;

loop_
_space_group_symop_operation_xyz
'x, y, z'
'-x, y, -z+1/2'
'x+1/2, y+1/2, z'
'-x+1/2, y+1/2, -z+1/2'
'-x, -y, -z'
'x, -y, z-1/2'
'-x+1/2, -y+1/2, -z'
'x+1/2, -y+1/2, z-1/2'

loop_
_atom_site_label
_atom_site_type_symbol
_atom_site_fract_x
_atom_site_fract_y
_atom_site_fract_z
_atom_site_U_iso_or_equiv
_atom_site_adp_type
_atom_site_occupancy
_atom_site_site_symmetry_order
_atom_site_calc_flag
_atom_site_refinement_flags_posn
_atom_site_refinement_flags_adp
_atom_site_refinement_flags_occupancy
_atom_site_disorder_assembly
_atom_site_disorder_group
C0AA C 0.56976(18) 0.6727(4) 0.37975(17) 0.0445(8) Uani 1 1 d . . . . .
N1 N 0.58974(15) 0.7143(4) 0.44144(14) 0.0515(7) Uani 1 1 d . . . . .
C1AA C 0.48532(16) 0.6783(4) 0.37740(14) 0.0369(7) Uani 1 1 d . . . . .
C2AA C 0.46139(18) 0.7232(4) 0.44193(14) 0.0396(7) Uani 1 1 d . . . . .
C5 C 0.52680(19) 0.7405(4) 0.47903(16) 0.0469(8) Uani 1 1 d . . . . .
C6 C 0.5245(2) 0.7755(5) 0.54384(17) 0.0607(10) Uani 1 1 d . . . . .
H6 H 0.5679 0.7873 0.5683 0.073 Uiso 1 1 calc R . . . .
C7 C 0.4550(3) 0.7925(5) 0.57086(18) 0.0677(12) Uani 1 1 d . . . . .
H7 H 0.4520 0.8165 0.6142 0.081 Uiso 1 1 calc R . . . .
C8 C 0.3909(2) 0.7748(5) 0.53544(17) 0.0608(10) Uani 1 1 d . . . . .
H8 H 0.3453 0.7860 0.5552 0.073 Uiso 1 1 calc R . . . .
C9 C 0.3927(2) 0.7403(5) 0.47048(15) 0.0487(8) Uani 1 1 d . . . . .
H9 H 0.3488 0.7289 0.4466 0.058 Uiso 1 1 calc R . . . .
C10 C 0.6663(2) 0.7191(6) 0.4646(2) 0.0727(12) Uani 1 1 d . . . . .
H10A H 0.6988 0.6814 0.4311 0.109 Uiso 1 1 calc GR . . . .
H10B H 0.6721 0.6320 0.4997 0.109 Uiso 1 1 calc GR . . . .
H10C H 0.6786 0.8472 0.4783 0.109 Uiso 1 1 calc GR . . . .
O11 O 0.61024(12) 0.6381(4) 0.33609(12) 0.0592(6) Uani 1 1 d . . . . .
N12 N 0.45150(12) 0.6404(4) 0.32495(11) 0.0386(6) Uani 1 1 d . . . . .
C13 C 0.37179(16) 0.6577(5) 0.32379(13) 0.0432(8) Uani 1 1 d . . . . .
C14A C 0.3452(5) 0.853(2) 0.3225(5) 0.0493(10) Uani 0.569(9) 1 d . . . A 1
H14A H 0.3781 0.9560 0.3223 0.059 Uiso 0.569(9) 1 calc R . . A 1
C14B C 0.3325(7) 0.812(2) 0.3194(7) 0.0493(10) Uani 0.431(9) 1 d . . . A 2
H14B H 0.3565 0.9301 0.3159 0.059 Uiso 0.431(9) 1 calc R . . A 2
C15A C 0.2698(4) 0.8826(15) 0.3215(3) 0.0493(10) Uani 0.569(9) 1 d . . . A 1
H15A H 0.2511 1.0073 0.3203 0.059 Uiso 0.569(9) 1 calc R . . A 1
C15B C 0.2527(6) 0.8072(17) 0.3198(4) 0.0493(10) Uani 0.431(9) 1 d . . . A 2
H15B H 0.2251 0.9204 0.3181 0.059 Uiso 0.431(9) 1 calc R . . A 2
C16A C 0.2205(5) 0.7246(15) 0.3222(3) 0.0493(10) Uani 0.569(9) 1 d . . . A 1
H16A H 0.1694 0.7453 0.3217 0.059 Uiso 0.569(9) 1 calc R . . A 1
C16B C 0.2189(6) 0.636(2) 0.3225(4) 0.0493(10) Uani 0.431(9) 1 d . . . A 2
H16B H 0.1672 0.6318 0.3220 0.059 Uiso 0.431(9) 1 calc R . . A 2
C17A C 0.2474(4) 0.5440(14) 0.3237(3) 0.0493(10) Uani 0.569(9) 1 d . . . A 1
H17A H 0.2148 0.4402 0.3250 0.059 Uiso 0.569(9) 1 calc R . . A 1
C17B C 0.2584(5) 0.4653(18) 0.3261(5) 0.0493(10) Uani 0.431(9) 1 d . . . A 2
H17B H 0.2333 0.3484 0.3276 0.059 Uiso 0.431(9) 1 calc R . . A 2
C18A C 0.3248(6) 0.512(2) 0.3232(5) 0.0493(10) Uani 0.569(9) 1 d . . . A 1
H18A H 0.3429 0.3865 0.3224 0.059 Uiso 0.569(9) 1 calc R . . A 1
C18B C 0.3350(8) 0.469(2) 0.3275(7) 0.0493(10) Uani 0.431(9) 1 d . . . A 2
H18B H 0.3625 0.3565 0.3308 0.059 Uiso 0.431(9) 1 calc R . . A 2
Cu19 Cu 0.5000 0.53621(9) 0.2500 0.0489(2) Uani 1 2 d S T P . .
Br20 Br 0.5000 0.19282(8) 0.2500 0.0640(2) Uani 1 2 d S T P . .

loop_
_atom_site_aniso_label
_atom_site_aniso_U_11
_atom_site_aniso_U_22
_atom_site_aniso_U_33
_atom_site_aniso_U_23
_atom_site_aniso_U_13
_atom_site_aniso_U_12
C0AA 0.0358(17) 0.038(2) 0.059(2) 0.0024(16) -0.0046(16) -0.0011(14)
N1 0.0405(16) 0.0533(18) 0.0602(18) -0.0010(14) -0.0116(14) 0.0011(13)
C1AA 0.0351(16) 0.0331(18) 0.0426(17) 0.0015(13) 0.0025(14) -0.0003(13)
C2AA 0.0498(19) 0.0330(17) 0.0358(17) 0.0004(14) -0.0008(15) 0.0010(15)
C5 0.058(2) 0.0358(18) 0.0466(19) -0.0006(15) -0.0071(17) -0.0014(16)
C6 0.086(3) 0.045(2) 0.051(2) 0.0007(18) -0.021(2) -0.002(2)
C7 0.116(4) 0.052(2) 0.036(2) -0.0004(17) 0.007(2) 0.002(2)
C8 0.080(3) 0.058(2) 0.044(2) -0.0005(18) 0.016(2) 0.003(2)
C9 0.056(2) 0.052(2) 0.0387(18) 0.0015(16) 0.0056(16) -0.0003(17)
C10 0.053(2) 0.074(3) 0.089(3) 0.002(2) -0.033(2) -0.006(2)
O11 0.0358(12) 0.0753(17) 0.0670(16) -0.0025(14) 0.0086(12) 0.0020(13)
N12 0.0318(13) 0.0477(15) 0.0364(13) 0.0027(13) 0.0025(11) 0.0005(12)
C13 0.0331(16) 0.068(2) 0.0284(15) 0.0004(16) 0.0038(12) 0.0019(17)
C14A 0.0374(16) 0.059(4) 0.0516(10) 0.0020(15) 0.0030(9) 0.0015(13)
C14B 0.0374(16) 0.059(4) 0.0516(10) 0.0020(15) 0.0030(9) 0.0015(13)
C15A 0.0374(16) 0.059(4) 0.0516(10) 0.0020(15) 0.0030(9) 0.0015(13)
C15B 0.0374(16) 0.059(4) 0.0516(10) 0.0020(15) 0.0030(9) 0.0015(13)
C16A 0.0374(16) 0.059(4) 0.0516(10) 0.0020(15) 0.0030(9) 0.0015(13)
C16B 0.0374(16) 0.059(4) 0.0516(10) 0.0020(15) 0.0030(9) 0.0015(13)
C17A 0.0374(16) 0.059(4) 0.0516(10) 0.0020(15) 0.0030(9) 0.0015(13)
C17B 0.0374(16) 0.059(4) 0.0516(10) 0.0020(15) 0.0030(9) 0.0015(13)
C18A 0.0374(16) 0.059(4) 0.0516(10) 0.0020(15) 0.0030(9) 0.0015(13)
C18B 0.0374(16) 0.059(4) 0.0516(10) 0.0020(15) 0.0030(9) 0.0015(13)
Cu19 0.0356(3) 0.0734(4) 0.0378(3) 0.000 0.0057(2) 0.000
Br20 0.0682(4) 0.0696(4) 0.0541(3) 0.000 -0.0026(3) 0.000

loop_
_atom_type_symbol
_atom_type_description
_atom_type_scat_dispersion_real
_atom_type_scat_dispersion_imag
_atom_type_scat_source
C C 0.0033 0.0016 'International Tables Vol C Tables 4.2.6.8 and 6.1.1.4'
H H 0.0000 0.0000 'International Tables Vol C Tables 4.2.6.8 and 6.1.1.4'
Br Br -0.2901 2.4595 'International Tables Vol C Tables 4.2.6.8 and 6.1.1.4'
Cu Cu 0.3201 1.2651 'International Tables Vol C Tables 4.2.6.8 and 6.1.1.4'
N N 0.0061 0.0033 'International Tables Vol C Tables 4.2.6.8 and 6.1.1.4'
O O 0.0106 0.0060 'International Tables Vol C Tables 4.2.6.8 and 6.1.1.4'

loop_
_geom_angle_atom_site_label_1
_geom_angle_atom_site_label_2
_geom_angle_atom_site_label_3
_geom_angle
_geom_angle_site_symmetry_1
_geom_angle_site_symmetry_3
N1 C0AA C1AA 105.7(3) . .
O11 C0AA N1 127.7(3) . .
O11 C0AA C1AA 126.6(3) . .
C0AA N1 C5 111.1(3) . .
C0AA N1 C10 123.6(3) . .
C5 N1 C10 125.2(3) . .
C2AA C1AA C0AA 106.6(3) . .
N12 C1AA C0AA 118.9(3) . .
N12 C1AA C2AA 134.5(3) . .
C5 C2AA C1AA 106.0(3) . .
C9 C2AA C1AA 134.2(3) . .
C9 C2AA C5 119.7(3) . .
N1 C5 C2AA 110.6(3) . .
C6 C5 N1 128.0(3) . .
C6 C5 C2AA 121.4(3) . .
C5 C6 H6 121.3 . .
C7 C6 C5 117.5(4) . .
C7 C6 H6 121.3 . .
C6 C7 H7 119.1 . .
C8 C7 C6 121.8(4) . .
C8 C7 H7 119.1 . .
C7 C8 H8 119.4 . .
C7 C8 C9 121.2(4) . .
C9 C8 H8 119.4 . .
C2AA C9 H9 120.8 . .
C8 C9 C2AA 118.5(3) . .
C8 C9 H9 120.8 . .
N1 C10 H10A 109.5 . .
N1 C10 H10B 109.5 . .
N1 C10 H10C 109.5 . .
H10A C10 H10B 109.5 . .
H10A C10 H10C 109.5 . .
H10B C10 H10C 109.5 . .
C1AA N12 C13 117.2(2) . .
C1AA N12 Cu19 124.1(2) . .
C13 N12 Cu19 118.43(18) . .
N12 C13 C14A 114.2(4) . .
N12 C13 C18B 112.0(5) . .
C14B C13 N12 128.0(5) . .
C14B C13 C18B 120.0(6) . .
C18A C13 N12 125.0(4) . .
C18A C13 C14A 120.8(5) . .
C13 C14A H14A 121.0 . .
C15A C14A C13 118.1(6) . .
C15A C14A H14A 121.0 . .
C13 C14B H14B 119.1 . .
C13 C14B C15B 121.8(10) . .
C15B C14B H14B 119.1 . .
C14A C15A H15A 119.9 . .
C14A C15A C16A 120.2(7) . .
C16A C15A H15A 119.9 . .
C14B C15B H15B 120.8 . .
C16B C15B C14B 118.5(9) . .
C16B C15B H15B 120.8 . .
C15A C16A H16A 120.0 . .
C17A C16A C15A 120.0(7) . .
C17A C16A H16A 120.0 . .
C15B C16B H16B 119.0 . .
C15B C16B C17B 122.1(9) . .
C17B C16B H16B 119.0 . .
C16A C17A H17A 119.9 . .
C16A C17A C18A 120.2(8) . .
C18A C17A H17A 119.9 . .
C16B C17B H17B 120.2 . .
C18B C17B C16B 119.7(9) . .
C18B C17B H17B 120.2 . .
C13 C18A C17A 120.6(8) . .
C13 C18A H18A 119.7 . .
C17A C18A H18A 119.7 . .
C13 C18B H18B 121.0 . .
C17B C18B C13 117.9(9) . .
C17B C18B H18B 121.0 . .
N12 Cu19 N12 136.50(15) . 2_655
N12 Cu19 Br20 111.75(8) 2_655 .
N12 Cu19 Br20 111.75(8) . .

loop_
_geom_bond_atom_site_label_1
_geom_bond_atom_site_label_2
_geom_bond_distance
_geom_bond_site_symmetry_2
C0AA N1 1.371(4) .
C0AA C1AA 1.519(4) .
C0AA O11 1.206(4) .
N1 C5 1.404(4) .
N1 C10 1.453(4) .
C1AA C2AA 1.465(4) .
C1AA N12 1.278(4) .
C2AA C5 1.405(4) .
C2AA C9 1.389(4) .
C5 C6 1.386(5) .
C6 H6 0.9300 .
C6 C7 1.386(6) .
C7 H7 0.9300 .
C7 C8 1.368(6) .
C8 H8 0.9300 .
C8 C9 1.388(5) .
C9 H9 0.9300 .
C10 H10A 0.9600 .
C10 H10B 0.9600 .
C10 H10C 0.9600 .
N12 C13 1.438(4) .
N12 Cu19 1.954(2) .
C13 C14A 1.439(15) .
C13 C14B 1.288(19) .
C13 C18A 1.320(15) .
C13 C18B 1.470(19) .
C14A H14A 0.9300 .
C14A C15A 1.371(11) .
C14B H14B 0.9300 .
C14B C15B 1.436(14) .
C15A H15A 0.9300 .
C15A C16A 1.412(9) .
C15B H15B 0.9300 .
C15B C16B 1.337(12) .
C16A H16A 0.9300 .
C16A C17A 1.346(9) .
C16B H16B 0.9300 .
C16B C17B 1.386(12) .
C17A H17A 0.9300 .
C17A C18A 1.411(11) .
C17B H17B 0.9300 .
C17B C18B 1.377(15) .
C18A H18A 0.9300 .
C18B H18B 0.9300 .
Cu19 N12 1.954(2) 2_655
Cu19 Br20 2.3872(9) .

loop_
_geom_torsion_atom_site_label_1
_geom_torsion_atom_site_label_2
_geom_torsion_atom_site_label_3
_geom_torsion_atom_site_label_4
_geom_torsion
C0AA N1 C5 C2AA -2.1(4)
C0AA N1 C5 C6 176.8(3)
C0AA C1AA C2AA C5 -0.5(3)
C0AA C1AA C2AA C9 -177.0(3)
C0AA C1AA N12 C13 -176.6(3)
C0AA C1AA N12 Cu19 9.9(4)
N1 C0AA C1AA C2AA -0.7(3)
N1 C0AA C1AA N12 -178.6(3)
N1 C5 C6 C7 -178.7(3)
C1AA C0AA N1 C5 1.7(3)
C1AA C0AA N1 C10 178.4(3)
C1AA C2AA C5 N1 1.6(3)
C1AA C2AA C5 C6 -177.5(3)
C1AA C2AA C9 C8 176.2(3)
C1AA N12 C13 C14A 74.9(5)
C1AA N12 C13 C14B 78.5(9)
C1AA N12 C13 C18A -106.0(7)
C1AA N12 C13 C18B -102.2(7)
C2AA C1AA N12 C13 6.2(5)
C2AA C1AA N12 Cu19 -167.3(3)
C2AA C5 C6 C7 0.2(5)
C5 C2AA C9 C8 0.2(5)
C5 C6 C7 C8 0.3(5)
C6 C7 C8 C9 -0.5(6)
C7 C8 C9 C2AA 0.3(5)
C9 C2AA C5 N1 178.6(3)
C9 C2AA C5 C6 -0.4(5)
C10 N1 C5 C2AA -178.8(3)
C10 N1 C5 C6 0.1(5)
O11 C0AA N1 C5 -178.1(3)
O11 C0AA N1 C10 -1.4(6)
O11 C0AA C1AA C2AA 179.1(3)
O11 C0AA C1AA N12 1.2(5)
N12 C1AA C2AA C5 176.9(3)
N12 C1AA C2AA C9 0.5(6)
N12 C13 C14A C15A -179.8(6)
N12 C13 C14B C15B -179.1(7)
N12 C13 C18A C17A 178.4(6)
N12 C13 C18B C17B -179.2(8)
C13 C14A C15A C16A 0.4(11)
C13 C14B C15B C16B -2.4(17)
C14A C13 C14B C15B -165(5)
C14A C13 C18A C17A -2.5(12)
C14A C13 C18B C17B 4.5(16)
C14A C15A C16A C17A -0.2(10)
C14B C13 C14A C15A 12(4)
C14B C13 C18A C17A -5.3(12)
C14B C13 C18B C17B 0.1(15)
C14B C15B C16B C17B 1.1(13)
C15A C16A C17A C18A -1.3(10)
C15B C16B C17B C18B 0.6(13)
C16A C17A C18A C13 2.7(12)
C16B C17B C18B C13 -1.3(15)
C18A C13 C14A C15A 0.9(12)
C18A C13 C14B C15B 4.8(14)
C18A C13 C18B C17B -13(3)
C18B C13 C14A C15A -3.6(13)
C18B C13 C14B C15B 1.7(16)
C18B C13 C18A C17A 163(5)
Cu19 N12 C13 C14A -111.3(5)
Cu19 N12 C13 C14B -107.6(9)
Cu19 N12 C13 C18A 67.9(6)
Cu19 N12 C13 C18B 71.6(7)
